data_7244427
loop_
_publ_author_name
'Jana, Narayan Ch.'
'Sethi, Subrat'
'Saha, Ratnakar'
'Bagh, Bidraha'

_publ_section_title
;
 Aerobic oxidation of vanillyl alcohol to vanillin catalyzed by air-stable
 and recyclable copper complex and TEMPO under base-free conditions
;
_journal_issue 6
_journal_name_full 'Green Chemistry'
_journal_page_first 2542
_journal_page_last 2556
_journal_paper_doi 10.1039/D1GC04690J
_journal_volume 24
_journal_year 2022
_chemical_formula_moiety 'C21 H22 Cl2 Cu N2 S, C H Cl3'
_chemical_formula_sum 'C22 H23 Cl5 Cu N2 S'
_chemical_formula_weight 588.27
_space_group_crystal_system orthorhombic
_space_group_IT_number 61
_space_group_name_Hall '-P 2ac 2ab'
_space_group_name_H-M_alt 'P b c a'
_atom_sites_solution_hydrogens geom
_atom_sites_solution_primary dual
_audit_creation_date 2021-05-14
_audit_creation_method
;
Olex2 1.2
(compiled 2017.03.28 svn.r3405 for OlexSys, GUI svn.r5337)
;
_audit_update_record
;
2021-06-07 deposited with the CCDC.	2022-01-27 downloaded from the CCDC.
;
_cell_angle_alpha 90
_cell_angle_beta 90
_cell_angle_gamma 90
_cell_formula_units_Z 8
_cell_length_a 19.10688(11)
_cell_length_b 9.75754(6)
_cell_length_c 26.37158(16)
_cell_measurement_reflns_used 50832
_cell_measurement_temperature 100.00(10)
_cell_measurement_theta_max 74.9430
_cell_measurement_theta_min 4.0410
_cell_volume 4916.62(5)
_computing_cell_refinement 'CrysAlisPro 1.171.40.67a (Rigaku OD, 2019)'
_computing_data_collection 'CrysAlisPro 1.171.40.67a (Rigaku OD, 2019)'
_computing_data_reduction 'CrysAlisPro 1.171.40.67a (Rigaku OD, 2019)'
_computing_molecular_graphics 'Olex2 (Dolomanov et al., 2009)'
_computing_publication_material 'Olex2 (Dolomanov et al., 2009)'
_computing_structure_refinement 'ShelXL (Sheldrick, 2015)'
_computing_structure_solution 'ShelXT (Sheldrick, 2015)'
_diffrn_ambient_temperature 100.00(10)
_diffrn_detector_area_resol_mean 5.8140
_diffrn_measured_fraction_theta_full 1.000
_diffrn_measured_fraction_theta_max 1.000
_diffrn_measurement_device_type 'SuperNova, Dual, Cu at home/near, Pilatus 200K'
_diffrn_measurement_method '\w scans'
_diffrn_radiation_type CuK\a
_diffrn_radiation_wavelength 1.54184
_diffrn_reflns_av_R_equivalents 0.1195
_diffrn_reflns_av_unetI/netI 0.0316
_diffrn_reflns_Laue_measured_fraction_full 1.000
_diffrn_reflns_Laue_measured_fraction_max 1.000
_diffrn_reflns_limit_h_max 23
_diffrn_reflns_limit_h_min -23
_diffrn_reflns_limit_k_max 11
_diffrn_reflns_limit_k_min -10
_diffrn_reflns_limit_l_max 28
_diffrn_reflns_limit_l_min -31
_diffrn_reflns_number 83189
_diffrn_reflns_point_group_measured_fraction_full 1.000
_diffrn_reflns_point_group_measured_fraction_max 1.000
_diffrn_reflns_theta_full 67.684
_diffrn_reflns_theta_max 68.250
_diffrn_reflns_theta_min 3.352
_diffrn_source 'micro-focus sealed X-ray tube'
_exptl_absorpt_coefficient_mu 7.156
_exptl_absorpt_correction_T_max 1.00000
_exptl_absorpt_correction_T_min 0.44431
_exptl_absorpt_correction_type multi-scan
_exptl_absorpt_process_details
;
CrysAlisPro 1.171.40.67a (Rigaku Oxford Diffraction, 2019)
Empirical absorption correction using spherical harmonics,
 implemented in SCALE3 ABSPACK scaling algorithm.
;
_exptl_crystal_colour 'light blue'
_exptl_crystal_colour_modifier light
_exptl_crystal_colour_primary blue
_exptl_crystal_density_diffrn 1.589
_exptl_crystal_description block
_exptl_crystal_F_000 2392
_exptl_crystal_size_max 0.2
_exptl_crystal_size_mid 0.1
_exptl_crystal_size_min 0.1
_refine_diff_density_max 1.054
_refine_diff_density_min -0.673
_refine_diff_density_rms 0.094
_refine_ls_extinction_method none
_refine_ls_goodness_of_fit_ref 1.098
_refine_ls_hydrogen_treatment constr
_refine_ls_matrix_type full
_refine_ls_number_parameters 280
_refine_ls_number_reflns 4495
_refine_ls_number_restraints 0
_refine_ls_restrained_S_all 1.098
_refine_ls_R_factor_all 0.0539
_refine_ls_R_factor_gt 0.0513
_refine_ls_shift/su_max 0.001
_refine_ls_shift/su_mean 0.000
_refine_ls_structure_factor_coef Fsqd
_refine_ls_weighting_details 'w=1/[\s^2^(Fo^2^)+(0.0309P)^2^+16.1968P] where P=(Fo^2^+2Fc^2^)/3'
_refine_ls_weighting_scheme calc
_refine_ls_wR_factor_gt 0.0988
_refine_ls_wR_factor_ref 0.1001
_reflns_Friedel_coverage 0.000
_reflns_number_gt 4226
_reflns_number_total 4495
_reflns_threshold_expression 'I > 2\s(I)'
_cod_data_source_file d1gc04690j2.cif
_cod_data_source_block njcr
_cod_depositor_comments 'Adding full bibliography for 7244424--7244428.cif.'
_cod_original_cell_volume 4916.61(5)
_cod_database_code 7244427
_shelx_shelxl_version_number 2016/6
_shelx_space_group_comment
;
The symmetry employed for this shelxl refinement is uniquely defined
by the following loop, which should always be used as a source of
symmetry information in preference to the above space-group names.
They are only intended as comments.
;
_olex2_refinement_description
;
1. Fixed Uiso
 At 1.2 times of:
  All C(H) groups, All C(H,H) groups, All N(H) groups
2.a Ternary CH refined with riding coordinates:
 N2(H2), C9(H9), C22(H22)
2.b Secondary CH2 refined with riding coordinates:
 C7(H7A,H7B), C6(H6A,H6B), C8(H8A,H8B)
2.c Aromatic/amide H refined with riding coordinates:
 C11(H11), C14(H14), C1(H1), C15(H15), C4(H4), C13(H13), C17(H17), C12(H12),
 C3(H3), C2(H2A), C21(H21), C18(H18), C19(H19), C20(H20)
;
_olex2_submission_special_instructions 'No special instructions were received'

loop_
_space_group_symop_operation_xyz
'x, y, z'
'-x+1/2, -y, z+1/2'
'-x, y+1/2, -z+1/2'
'x+1/2, -y+1/2, -z'
'-x, -y, -z'
'x-1/2, y, -z-1/2'
'x, -y-1/2, z-1/2'
'-x-1/2, y-1/2, z'

loop_
_atom_site_label
_atom_site_type_symbol
_atom_site_fract_x
_atom_site_fract_y
_atom_site_fract_z
_atom_site_U_iso_or_equiv
_atom_site_adp_type
_atom_site_occupancy
_atom_site_site_symmetry_order
_atom_site_calc_flag
_atom_site_refinement_flags_posn
_atom_site_refinement_flags_adp
_atom_site_refinement_flags_occupancy
_atom_site_disorder_assembly
_atom_site_disorder_group
Cu1 Cu 0.54987(2) 0.43242(4) 0.55210(2) 0.01288(13) Uani 1 1 d . . . . .
Cl1 Cl 0.49794(4) 0.64266(7) 0.55653(3) 0.01616(16) Uani 1 1 d . . . . .
Cl2 Cl 0.64928(4) 0.51719(8) 0.51752(3) 0.01778(17) Uani 1 1 d . . . . .
S1 S 0.57901(4) 0.40967(8) 0.65693(3) 0.01454(17) Uani 1 1 d . . . . .
Cl4 Cl 0.78778(5) 0.89939(11) 0.36155(4) 0.0369(2) Uani 1 1 d . . . . .
Cl3 Cl 0.73918(5) 0.72991(12) 0.44410(3) 0.0406(3) Uani 1 1 d . . . . .
Cl5 Cl 0.85782(5) 0.64635(11) 0.38345(5) 0.0460(3) Uani 1 1 d . . . . .
N1 N 0.58042(13) 0.2340(3) 0.55087(9) 0.0138(5) Uani 1 1 d . . . . .
N2 N 0.45654(13) 0.3466(3) 0.57210(9) 0.0124(5) Uani 1 1 d . . . . .
H2 H 0.420170 0.393073 0.552336 0.015 Uiso 1 1 calc R . . . .
C5 C 0.52810(16) 0.1426(3) 0.55564(10) 0.0137(6) Uani 1 1 d . . . . .
C7 C 0.43976(15) 0.3688(3) 0.62633(11) 0.0141(6) Uani 1 1 d . . . . .
H7A H 0.396332 0.322092 0.634384 0.017 Uiso 1 1 calc R . . . .
H7B H 0.432805 0.465939 0.632248 0.017 Uiso 1 1 calc R . . . .
C11 C 0.44214(16) 0.6103(3) 0.73073(11) 0.0160(6) Uani 1 1 d . . . . .
H11 H 0.428466 0.664512 0.703468 0.019 Uiso 1 1 calc R . . . .
C10 C 0.50891(16) 0.5555(3) 0.73161(11) 0.0144(6) Uani 1 1 d . . . . .
C6 C 0.45549(16) 0.2011(3) 0.55699(11) 0.0152(6) Uani 1 1 d . . . . .
H6A H 0.434271 0.192591 0.523717 0.018 Uiso 1 1 calc R . . . .
H6B H 0.427234 0.149440 0.580833 0.018 Uiso 1 1 calc R . . . .
C9 C 0.55605(16) 0.5767(3) 0.68618(11) 0.0150(6) Uani 1 1 d . . . . .
H9 H 0.529362 0.628933 0.661002 0.018 Uiso 1 1 calc R . . . .
C14 C 0.48221(18) 0.4488(3) 0.81193(11) 0.0189(7) Uani 1 1 d . . . . .
H14 H 0.495739 0.394445 0.839198 0.023 Uiso 1 1 calc R . . . .
C1 C 0.64660(16) 0.1885(3) 0.54813(11) 0.0166(6) Uani 1 1 d . . . . .
H1 H 0.682612 0.252066 0.545050 0.020 Uiso 1 1 calc R . . . .
C15 C 0.52863(17) 0.4736(3) 0.77285(11) 0.0170(6) Uani 1 1 d . . . . .
H15 H 0.573268 0.435732 0.773914 0.020 Uiso 1 1 calc R . . . .
C4 C 0.54118(17) 0.0026(3) 0.55745(11) 0.0162(6) Uani 1 1 d . . . . .
H4 H 0.504367 -0.059196 0.560611 0.019 Uiso 1 1 calc R . . . .
C16 C 0.62412(16) 0.6531(3) 0.69532(12) 0.0162(6) Uani 1 1 d . . . . .
C13 C 0.41522(18) 0.5048(3) 0.81062(12) 0.0207(7) Uani 1 1 d . . . . .
H13 H 0.384082 0.487981 0.836998 0.025 Uiso 1 1 calc R . . . .
C17 C 0.64456(16) 0.6987(3) 0.74306(12) 0.0186(7) Uani 1 1 d . . . . .
H17 H 0.617990 0.675400 0.771327 0.022 Uiso 1 1 calc R . . . .
C8 C 0.49706(16) 0.3168(3) 0.66123(11) 0.0152(6) Uani 1 1 d . . . . .
H8A H 0.505829 0.221174 0.653502 0.018 Uiso 1 1 calc R . . . .
H8B H 0.480380 0.321670 0.695920 0.018 Uiso 1 1 calc R . . . .
C12 C 0.39501(17) 0.5855(3) 0.77008(12) 0.0196(7) Uani 1 1 d . . . . .
H12 H 0.350294 0.623080 0.769053 0.023 Uiso 1 1 calc R . . . .
C3 C 0.60943(18) -0.0442(3) 0.55452(11) 0.0192(7) Uani 1 1 d . . . . .
H3 H 0.619111 -0.137568 0.555754 0.023 Uiso 1 1 calc R . . . .
C2 C 0.66326(17) 0.0507(4) 0.54969(12) 0.0210(7) Uani 1 1 d . . . . .
H2A H 0.709592 0.022081 0.547561 0.025 Uiso 1 1 calc R . . . .
C21 C 0.66628(17) 0.6856(3) 0.65369(12) 0.0204(7) Uani 1 1 d . . . . .
H21 H 0.654251 0.653719 0.621614 0.025 Uiso 1 1 calc R . . . .
C18 C 0.70423(17) 0.7786(4) 0.74903(13) 0.0231(7) Uani 1 1 d . . . . .
H18 H 0.716982 0.809146 0.781134 0.028 Uiso 1 1 calc R . . . .
C19 C 0.74465(18) 0.8129(4) 0.70754(14) 0.0258(7) Uani 1 1 d . . . . .
H19 H 0.784103 0.867732 0.711487 0.031 Uiso 1 1 calc R . . . .
C20 C 0.72590(17) 0.7649(4) 0.65985(13) 0.0249(7) Uani 1 1 d . . . . .
H20 H 0.753501 0.786134 0.631882 0.030 Uiso 1 1 calc R . . . .
C22 C 0.81283(18) 0.7873(4) 0.41029(13) 0.0259(8) Uani 1 1 d . . . . .
H22 H 0.844294 0.835554 0.433575 0.031 Uiso 1 1 calc R . . . .

loop_
_atom_site_aniso_label
_atom_site_aniso_U_11
_atom_site_aniso_U_22
_atom_site_aniso_U_33
_atom_site_aniso_U_23
_atom_site_aniso_U_13
_atom_site_aniso_U_12
Cu1 0.0152(2) 0.0071(3) 0.0164(2) 0.00194(16) 0.00149(16) -0.00121(16)
Cl1 0.0213(4) 0.0078(4) 0.0194(3) 0.0019(3) -0.0011(3) 0.0003(3)
Cl2 0.0161(3) 0.0167(4) 0.0205(3) 0.0041(3) 0.0009(3) -0.0043(3)
S1 0.0179(4) 0.0097(4) 0.0160(3) -0.0013(3) 0.0001(3) 0.0016(3)
Cl4 0.0397(5) 0.0327(6) 0.0385(5) 0.0071(4) -0.0004(4) -0.0033(4)
Cl3 0.0276(5) 0.0676(8) 0.0265(4) 0.0031(4) 0.0021(3) -0.0215(5)
Cl5 0.0298(5) 0.0269(6) 0.0812(8) -0.0070(5) 0.0030(5) 0.0003(4)
N1 0.0180(13) 0.0126(14) 0.0108(11) -0.0002(10) 0.0003(9) 0.0007(10)
N2 0.0182(12) 0.0063(13) 0.0128(11) 0.0012(9) -0.0005(9) 0.0005(10)
C5 0.0212(15) 0.0117(17) 0.0081(13) -0.0005(11) -0.0005(11) -0.0017(12)
C7 0.0175(15) 0.0097(16) 0.0149(14) -0.0006(11) 0.0025(11) 0.0001(12)
C11 0.0215(15) 0.0097(16) 0.0168(14) -0.0038(12) -0.0017(12) -0.0014(12)
C10 0.0190(15) 0.0093(16) 0.0149(13) -0.0033(11) 0.0002(11) -0.0041(12)
C6 0.0197(15) 0.0098(17) 0.0160(14) -0.0019(12) 0.0010(11) -0.0029(12)
C9 0.0191(15) 0.0110(17) 0.0149(14) 0.0004(11) 0.0006(11) 0.0026(12)
C14 0.0315(18) 0.0098(17) 0.0154(14) -0.0018(12) -0.0004(12) -0.0041(13)
C1 0.0184(15) 0.0165(18) 0.0149(14) -0.0001(12) 0.0009(11) 0.0012(12)
C15 0.0222(16) 0.0122(17) 0.0168(14) -0.0029(12) -0.0005(12) 0.0015(12)
C4 0.0277(17) 0.0091(17) 0.0120(14) -0.0005(11) -0.0019(12) -0.0020(13)
C16 0.0181(15) 0.0082(17) 0.0222(15) 0.0000(12) 0.0011(12) 0.0023(12)
C13 0.0268(17) 0.0170(18) 0.0183(15) -0.0065(13) 0.0064(12) -0.0076(14)
C17 0.0204(15) 0.0155(17) 0.0200(15) 0.0002(12) 0.0006(12) 0.0022(13)
C8 0.0221(15) 0.0106(17) 0.0129(13) 0.0006(11) 0.0025(11) -0.0018(12)
C12 0.0177(15) 0.0166(19) 0.0245(16) -0.0072(13) 0.0021(12) -0.0030(12)
C3 0.0303(18) 0.0121(18) 0.0153(14) -0.0015(12) -0.0024(12) 0.0051(13)
C2 0.0214(16) 0.022(2) 0.0192(15) -0.0019(13) 0.0000(12) 0.0070(13)
C21 0.0258(17) 0.0134(18) 0.0220(15) -0.0006(13) 0.0042(13) -0.0002(13)
C18 0.0223(16) 0.020(2) 0.0268(17) -0.0021(14) -0.0041(13) 0.0029(13)
C19 0.0192(16) 0.0177(19) 0.0406(19) -0.0008(15) 0.0003(14) -0.0015(14)
C20 0.0222(16) 0.022(2) 0.0304(18) 0.0015(14) 0.0090(13) -0.0017(14)
C22 0.0232(17) 0.024(2) 0.0300(17) -0.0005(15) 0.0012(14) -0.0071(14)

loop_
_atom_type_symbol
_atom_type_description
_atom_type_scat_dispersion_real
_atom_type_scat_dispersion_imag
_atom_type_scat_source
C C 0.0181 0.0091 'International Tables Vol C Tables 4.2.6.8 and 6.1.1.4'
H H 0.0000 0.0000 'International Tables Vol C Tables 4.2.6.8 and 6.1.1.4'
Cl Cl 0.3639 0.7018 'International Tables Vol C Tables 4.2.6.8 and 6.1.1.4'
Cu Cu -1.9646 0.5888 'International Tables Vol C Tables 4.2.6.8 and 6.1.1.4'
N N 0.0311 0.0180 'International Tables Vol C Tables 4.2.6.8 and 6.1.1.4'
S S 0.3331 0.5567 'International Tables Vol C Tables 4.2.6.8 and 6.1.1.4'

loop_
_geom_angle_atom_site_label_1
_geom_angle_atom_site_label_2
_geom_angle_atom_site_label_3
_geom_angle
_geom_angle_site_symmetry_1
_geom_angle_site_symmetry_3
_geom_angle_publ_flag
Cl2 Cu1 Cl1 93.26(3) . . ?
N1 Cu1 Cl1 170.75(8) . . ?
N1 Cu1 Cl2 95.81(8) . . ?
N1 Cu1 N2 82.15(10) . . ?
N2 Cu1 Cl1 88.62(7) . . ?
N2 Cu1 Cl2 171.09(7) . . ?
C8 S1 C9 102.05(14) . . ?
C5 N1 Cu1 114.7(2) . . ?
C1 N1 Cu1 126.1(2) . . ?
C1 N1 C5 119.1(3) . . ?
Cu1 N2 H2 107.0 . . ?
C7 N2 Cu1 112.26(18) . . ?
C7 N2 H2 107.0 . . ?
C6 N2 Cu1 109.72(18) . . ?
C6 N2 H2 107.0 . . ?
C6 N2 C7 113.5(2) . . ?
N1 C5 C6 115.9(3) . . ?
N1 C5 C4 121.4(3) . . ?
C4 C5 C6 122.6(3) . . ?
N2 C7 H7A 109.1 . . ?
N2 C7 H7B 109.1 . . ?
N2 C7 C8 112.4(2) . . ?
H7A C7 H7B 107.9 . . ?
C8 C7 H7A 109.1 . . ?
C8 C7 H7B 109.1 . . ?
C10 C11 H11 119.5 . . ?
C10 C11 C12 121.0(3) . . ?
C12 C11 H11 119.5 . . ?
C11 C10 C9 118.9(3) . . ?
C11 C10 C15 118.8(3) . . ?
C15 C10 C9 122.2(3) . . ?
N2 C6 C5 111.1(2) . . ?
N2 C6 H6A 109.4 . . ?
N2 C6 H6B 109.4 . . ?
C5 C6 H6A 109.4 . . ?
C5 C6 H6B 109.4 . . ?
H6A C6 H6B 108.0 . . ?
S1 C9 H9 107.3 . . ?
C10 C9 S1 110.5(2) . . ?
C10 C9 H9 107.3 . . ?
C10 C9 C16 116.8(2) . . ?
C16 C9 S1 107.1(2) . . ?
C16 C9 H9 107.3 . . ?
C15 C14 H14 119.9 . . ?
C15 C14 C13 120.2(3) . . ?
C13 C14 H14 119.9 . . ?
N1 C1 H1 118.8 . . ?
N1 C1 C2 122.5(3) . . ?
C2 C1 H1 118.8 . . ?
C10 C15 H15 119.8 . . ?
C14 C15 C10 120.4(3) . . ?
C14 C15 H15 119.8 . . ?
C5 C4 H4 120.3 . . ?
C3 C4 C5 119.5(3) . . ?
C3 C4 H4 120.3 . . ?
C17 C16 C9 122.8(3) . . ?
C17 C16 C21 118.5(3) . . ?
C21 C16 C9 118.7(3) . . ?
C14 C13 H13 120.0 . . ?
C12 C13 C14 120.0(3) . . ?
C12 C13 H13 120.0 . . ?
C16 C17 H17 119.6 . . ?
C18 C17 C16 120.8(3) . . ?
C18 C17 H17 119.6 . . ?
S1 C8 H8A 108.6 . . ?
S1 C8 H8B 108.6 . . ?
C7 C8 S1 114.7(2) . . ?
C7 C8 H8A 108.6 . . ?
C7 C8 H8B 108.6 . . ?
H8A C8 H8B 107.6 . . ?
C11 C12 H12 120.2 . . ?
C13 C12 C11 119.6(3) . . ?
C13 C12 H12 120.2 . . ?
C4 C3 H3 120.6 . . ?
C4 C3 C2 118.9(3) . . ?
C2 C3 H3 120.6 . . ?
C1 C2 C3 118.7(3) . . ?
C1 C2 H2A 120.6 . . ?
C3 C2 H2A 120.6 . . ?
C16 C21 H21 119.7 . . ?
C20 C21 C16 120.5(3) . . ?
C20 C21 H21 119.7 . . ?
C17 C18 H18 119.8 . . ?
C19 C18 C17 120.3(3) . . ?
C19 C18 H18 119.8 . . ?
C18 C19 H19 120.3 . . ?
C18 C19 C20 119.4(3) . . ?
C20 C19 H19 120.3 . . ?
C21 C20 C19 120.4(3) . . ?
C21 C20 H20 119.8 . . ?
C19 C20 H20 119.8 . . ?
Cl4 C22 Cl3 110.6(2) . . ?
Cl4 C22 Cl5 108.90(19) . . ?
Cl4 C22 H22 109.1 . . ?
Cl3 C22 Cl5 110.2(2) . . ?
Cl3 C22 H22 109.1 . . ?
Cl5 C22 H22 109.1 . . ?

loop_
_geom_bond_atom_site_label_1
_geom_bond_atom_site_label_2
_geom_bond_distance
_geom_bond_site_symmetry_2
_geom_bond_publ_flag
Cu1 Cl1 2.2818(8) . ?
Cu1 Cl2 2.2637(8) . ?
Cu1 N1 2.023(3) . ?
Cu1 N2 2.040(2) . ?
S1 C9 1.856(3) . ?
S1 C8 1.812(3) . ?
Cl4 C22 1.755(4) . ?
Cl3 C22 1.757(3) . ?
Cl5 C22 1.769(4) . ?
N1 C5 1.345(4) . ?
N1 C1 1.342(4) . ?
N2 H2 0.9800 . ?
N2 C7 1.482(4) . ?
N2 C6 1.475(4) . ?
C5 C6 1.500(4) . ?
C5 C4 1.390(5) . ?
C7 H7A 0.9700 . ?
C7 H7B 0.9700 . ?
C7 C8 1.517(4) . ?
C11 H11 0.9300 . ?
C11 C10 1.383(4) . ?
C11 C12 1.395(4) . ?
C10 C9 1.513(4) . ?
C10 C15 1.401(4) . ?
C6 H6A 0.9700 . ?
C6 H6B 0.9700 . ?
C9 H9 0.9800 . ?
C9 C16 1.518(4) . ?
C14 H14 0.9300 . ?
C14 C15 1.381(4) . ?
C14 C13 1.392(5) . ?
C1 H1 0.9300 . ?
C1 C2 1.382(5) . ?
C15 H15 0.9300 . ?
C4 H4 0.9300 . ?
C4 C3 1.384(5) . ?
C16 C17 1.391(4) . ?
C16 C21 1.398(4) . ?
C13 H13 0.9300 . ?
C13 C12 1.383(5) . ?
C17 H17 0.9300 . ?
C17 C18 1.390(5) . ?
C8 H8A 0.9700 . ?
C8 H8B 0.9700 . ?
C12 H12 0.9300 . ?
C3 H3 0.9300 . ?
C3 C2 1.390(5) . ?
C2 H2A 0.9300 . ?
C21 H21 0.9300 . ?
C21 C20 1.387(5) . ?
C18 H18 0.9300 . ?
C18 C19 1.380(5) . ?
C19 H19 0.9300 . ?
C19 C20 1.389(5) . ?
C20 H20 0.9300 . ?
C22 H22 0.9800 . ?

loop_
_geom_torsion_atom_site_label_1
_geom_torsion_atom_site_label_2
_geom_torsion_atom_site_label_3
_geom_torsion_atom_site_label_4
_geom_torsion
_geom_torsion_site_symmetry_1
_geom_torsion_site_symmetry_2
_geom_torsion_site_symmetry_3
_geom_torsion_site_symmetry_4
_geom_torsion_publ_flag
Cu1 N1 C5 C6 4.6(3) . . . . ?
Cu1 N1 C5 C4 -177.5(2) . . . . ?
Cu1 N1 C1 C2 177.1(2) . . . . ?
Cu1 N2 C7 C8 -55.8(3) . . . . ?
Cu1 N2 C6 C5 27.4(3) . . . . ?
S1 C9 C16 C17 -122.4(3) . . . . ?
S1 C9 C16 C21 61.1(3) . . . . ?
N1 C5 C6 N2 -21.6(3) . . . . ?
N1 C5 C4 C3 0.3(4) . . . . ?
N1 C1 C2 C3 -0.3(5) . . . . ?
N2 C7 C8 S1 66.6(3) . . . . ?
C5 N1 C1 C2 0.4(4) . . . . ?
C5 C4 C3 C2 -0.1(4) . . . . ?
C7 N2 C6 C5 -99.1(3) . . . . ?
C11 C10 C9 S1 -117.7(3) . . . . ?
C11 C10 C9 C16 119.5(3) . . . . ?
C11 C10 C15 C14 -0.3(5) . . . . ?
C10 C11 C12 C13 -0.1(5) . . . . ?
C10 C9 C16 C17 2.0(5) . . . . ?
C10 C9 C16 C21 -174.4(3) . . . . ?
C6 N2 C7 C8 69.3(3) . . . . ?
C6 C5 C4 C3 178.1(3) . . . . ?
C9 S1 C8 C7 70.3(2) . . . . ?
C9 C10 C15 C14 -175.3(3) . . . . ?
C9 C16 C17 C18 -174.3(3) . . . . ?
C9 C16 C21 C20 174.7(3) . . . . ?
C14 C13 C12 C11 -0.1(5) . . . . ?
C1 N1 C5 C6 -178.3(2) . . . . ?
C1 N1 C5 C4 -0.4(4) . . . . ?
C15 C10 C9 S1 57.3(3) . . . . ?
C15 C10 C9 C16 -65.4(4) . . . . ?
C15 C14 C13 C12 0.0(5) . . . . ?
C4 C5 C6 N2 160.5(3) . . . . ?
C4 C3 C2 C1 0.2(4) . . . . ?
C16 C17 C18 C19 -0.7(5) . . . . ?
C16 C21 C20 C19 0.2(5) . . . . ?
C13 C14 C15 C10 0.1(5) . . . . ?
C17 C16 C21 C20 -1.9(5) . . . . ?
C17 C18 C19 C20 -1.1(5) . . . . ?
C8 S1 C9 C10 39.7(2) . . . . ?
C8 S1 C9 C16 167.9(2) . . . . ?
C12 C11 C10 C9 175.5(3) . . . . ?
C12 C11 C10 C15 0.2(4) . . . . ?
C21 C16 C17 C18 2.2(5) . . . . ?
C18 C19 C20 C21 1.4(5) . . . . ?
